data_7035566
loop_
_publ_author_name
'Wang, Xiuli'
'Le, Mao'
'Lin, Hongyan'
'Luan, Jian'
'Liu, Guocheng'
'Liu, Danna'

_publ_section_title
;
 Aminopyridine derivatives controlled the assembly and various properties
 of Cu-BTC metal-organic frameworks.
;
_journal_issue 31
_journal_name_full 'Dalton transactions (Cambridge, England : 2003)'
_journal_page_first 14008
_journal_page_last 14018
_journal_paper_doi 10.1039/c5dt01446h
_journal_volume 44
_journal_year 2015
_chemical_formula_moiety 'C22 H14 Cu2 N2 O8'
_chemical_formula_sum 'C22 H14 Cu2 N2 O8'
_chemical_formula_weight 561.43
_chemical_name_systematic
; 
 ? 
;
_space_group_IT_number 14
_space_group_name_Hall '-P 2ybc'
_symmetry_cell_setting monoclinic
_symmetry_space_group_name_Hall '-P 2ybc'
_symmetry_space_group_name_H-M 'P 1 21/c 1'
_atom_sites_solution_hydrogens geom
_atom_sites_solution_primary direct
_atom_sites_solution_secondary difmap
_audit_creation_method SHELXL-97
_audit_update_record
;
2015-05-21 deposited with the CCDC.
2015-06-26 downloaded from the CCDC.
;
_cell_angle_alpha 90.00
_cell_angle_beta 123.820(3)
_cell_angle_gamma 90.00
_cell_formula_units_Z 4
_cell_length_a 10.6876(7)
_cell_length_b 12.9221(8)
_cell_length_c 18.5048(9)
_cell_measurement_temperature 296(2)
_cell_measurement_theta_max 25.06
_cell_measurement_theta_min 2.06
_cell_volume 2123.2(2)
_computing_cell_refinement 'SMART (Bruker, 2001)'
_computing_data_collection 'SMART (Bruker, 2001)'
_computing_data_reduction 'SAINT+ (Bruker, 1999)'
_computing_molecular_graphics 'PLATON (Spek, 2003)'
_computing_publication_material 'SHELXTL (1998)'
_computing_structure_refinement 'SHELXL-97 (Sheldrick, 2008)'
_computing_structure_solution 'SHELXS-97 (Sheldrick, 2008)'
_diffrn_ambient_temperature 296(2)
_diffrn_measured_fraction_theta_full 0.999
_diffrn_measured_fraction_theta_max 0.999
_diffrn_measurement_device_type 'CCD area detector'
_diffrn_measurement_method 'phi and omega scans'
_diffrn_radiation_monochromator graphite
_diffrn_radiation_source 'fine-focus sealed tube'
_diffrn_radiation_type MoK\a
_diffrn_radiation_wavelength 0.71073
_diffrn_reflns_av_R_equivalents 0.0319
_diffrn_reflns_av_sigmaI/netI 0.0376
_diffrn_reflns_limit_h_max 10
_diffrn_reflns_limit_h_min -12
_diffrn_reflns_limit_k_max 13
_diffrn_reflns_limit_k_min -15
_diffrn_reflns_limit_l_max 20
_diffrn_reflns_limit_l_min -21
_diffrn_reflns_number 10631
_diffrn_reflns_theta_full 25.06
_diffrn_reflns_theta_max 25.06
_diffrn_reflns_theta_min 2.06
_exptl_absorpt_coefficient_mu 2.057
_exptl_absorpt_correction_T_max 0.798
_exptl_absorpt_correction_T_min 0.765
_exptl_absorpt_correction_type multi-scan
_exptl_absorpt_process_details SADABS
_exptl_crystal_colour GREEN
_exptl_crystal_density_diffrn 1.756
_exptl_crystal_density_method 'not measured'
_exptl_crystal_description BLOCK
_exptl_crystal_F_000 1128
_exptl_crystal_size_max 0.13
_exptl_crystal_size_mid 0.12
_exptl_crystal_size_min 0.11
_refine_diff_density_max 0.645
_refine_diff_density_min -0.889
_refine_diff_density_rms 0.079
_refine_ls_extinction_method none
_refine_ls_goodness_of_fit_ref 1.031
_refine_ls_hydrogen_treatment constr
_refine_ls_matrix_type full
_refine_ls_number_parameters 307
_refine_ls_number_reflns 3720
_refine_ls_number_restraints 0
_refine_ls_restrained_S_all 1.031
_refine_ls_R_factor_all 0.0413
_refine_ls_R_factor_gt 0.0312
_refine_ls_shift/su_max 0.000
_refine_ls_shift/su_mean 0.000
_refine_ls_structure_factor_coef Fsqd
_refine_ls_weighting_details 'calc w=1/[\s^2^(Fo^2^)+(0.0356P)^2^+1.9663P] where P=(Fo^2^+2Fc^2^)/3'
_refine_ls_weighting_scheme calc
_refine_ls_wR_factor_gt 0.0733
_refine_ls_wR_factor_ref 0.0767
_reflns_number_gt 3086
_reflns_number_total 3720
_reflns_threshold_expression >2sigma(I)
_cod_data_source_file c5dt01446h2.cif
_cod_data_source_block lm-3
_cod_depositor_comments
;
The following automatic conversions were performed:

'_symmetry_cell_setting' value 'Monoclinic' changed to 'monoclinic'
according to
/usr/data/users/saulius/crontab/automatic-downloads/rss-feeds/RSC/lib/dictionaries/cif_core.dic
dictionary named 'cif_core.dic' version 2.4.2 from 2011-04-26.

Automatic conversion script
Id: cif_fix_values 3271 2015-04-21 07:52:19Z andrius 

 Adding full bibliography for 7035564--7035566.cif.
;
_cod_original_sg_symbol_H-M 'P 21/c'
_cod_database_code 7035566

loop_
_symmetry_equiv_pos_as_xyz
'x, y, z'
'-x, y+1/2, -z+1/2'
'-x, -y, -z'
'x, -y-1/2, z-1/2'

loop_
_atom_site_label
_atom_site_type_symbol
_atom_site_fract_x
_atom_site_fract_y
_atom_site_fract_z
_atom_site_U_iso_or_equiv
_atom_site_adp_type
_atom_site_occupancy
_atom_site_symmetry_multiplicity
_atom_site_calc_flag
_atom_site_refinement_flags
Cu1 Cu 0.64797(4) -0.40290(3) -0.33545(2) 0.01654(11) Uani 1 1 d .
Cu2 Cu 0.65200(4) -0.51625(3) -0.48649(2) 0.01574(11) Uani 1 1 d .
O1 O 0.8408(3) -0.3629(2) -0.32021(14) 0.0297(6) Uani 1 1 d .
O1W O 0.5415(2) -0.41421(15) -0.46010(12) 0.0132(4) Uani 1 1 d .
H1WA H 0.6313 -0.3905 -0.4342 0.016 Uiso 1 1 d R
O2 O 0.8287(2) -0.42956(17) -0.43641(14) 0.0232(5) Uani 1 1 d .
O3 O 1.2738(2) -0.41388(17) -0.44861(14) 0.0247(5) Uani 1 1 d .
O4 O 1.4705(2) -0.31763(16) -0.35135(13) 0.0196(5) Uani 1 1 d .
O5 O 1.3937(3) -0.06175(17) -0.17594(14) 0.0236(5) Uani 1 1 d .
O6 O 1.2452(3) -0.11395(18) -0.13351(14) 0.0276(6) Uani 1 1 d .
O7 O 0.5488(3) -0.2747(2) -0.01835(19) 0.0465(7) Uani 1 1 d .
N1 N 0.7306(3) -0.3801(2) -0.21073(16) 0.0244(6) Uani 1 1 d .
N2 N 0.5273(3) -0.4018(2) -0.10657(18) 0.0289(7) Uani 1 1 d .
H2B H 0.4838 -0.4595 -0.1306 0.035 Uiso 1 1 d R
C1 C 0.8312(4) -0.3060(3) -0.1651(2) 0.0337(9) Uani 1 1 d .
H1A H 0.8960 -0.2847 -0.1808 0.040 Uiso 1 1 calc R
C2 C 0.8406(5) -0.2602(3) -0.0945(2) 0.0434(10) Uani 1 1 d .
H2A H 0.9133 -0.2101 -0.0621 0.052 Uiso 1 1 calc R
C3 C 0.7430(5) -0.2888(3) -0.0726(2) 0.0419(10) Uani 1 1 d .
H3A H 0.7465 -0.2566 -0.0266 0.050 Uiso 1 1 calc R
C4 C 0.6381(4) -0.3665(3) -0.1195(2) 0.0279(8) Uani 1 1 d .
C5 C 0.6398(4) -0.4109(3) -0.1860(2) 0.0270(8) Uani 1 1 d .
H5A H 0.5743 -0.4657 -0.2158 0.032 Uiso 1 1 calc R
C6 C 0.4836(4) -0.3528(3) -0.0596(2) 0.0287(8) Uani 1 1 d .
C7 C 0.3555(4) -0.3971(3) -0.0592(2) 0.0283(8) Uani 1 1 d .
C8 C 0.3278(6) -0.3533(4) -0.0021(3) 0.0633(15) Uani 1 1 d .
H8A H 0.3865 -0.2978 0.0320 0.076 Uiso 1 1 calc R
C9 C 0.2161(6) -0.3893(4) 0.0061(3) 0.0639(15) Uani 1 1 d .
H9A H 0.2004 -0.3570 0.0453 0.077 Uiso 1 1 calc R
C10 C 0.1263(4) -0.4714(3) -0.0417(2) 0.0331(8) Uani 1 1 d .
C11 C 0.1518(5) -0.5128(4) -0.1011(3) 0.0533(12) Uani 1 1 d .
H11A H 0.0910 -0.5668 -0.1366 0.064 Uiso 1 1 calc R
C12 C 0.2638(5) -0.4771(4) -0.1099(3) 0.0523(12) Uani 1 1 d .
H12A H 0.2776 -0.5074 -0.1505 0.063 Uiso 1 1 calc R
C13 C 0.0119(4) -0.5136(3) -0.0305(2) 0.0364(9) Uani 1 1 d .
H13A H -0.0507 -0.5644 -0.0697 0.044 Uiso 1 1 calc R
C14 C 0.8902(3) -0.3778(2) -0.3672(2) 0.0192(7) Uani 1 1 d .
C15 C 1.0383(3) -0.3289(2) -0.33779(19) 0.0178(7) Uani 1 1 d .
C16 C 1.1021(3) -0.2556(2) -0.27191(19) 0.0186(7) Uani 1 1 d .
H16A H 1.0537 -0.2384 -0.2445 0.022 Uiso 1 1 calc R
C17 C 1.2365(3) -0.2076(2) -0.24621(18) 0.0160(6) Uani 1 1 d .
C18 C 1.2972(3) -0.1214(2) -0.17921(19) 0.0171(7) Uani 1 1 d .
C19 C 1.3125(3) -0.2375(2) -0.28465(19) 0.0164(6) Uani 1 1 d .
H19A H 1.4033 -0.2061 -0.2676 0.020 Uiso 1 1 calc R
C20 C 1.2527(3) -0.3146(2) -0.34852(19) 0.0162(6) Uani 1 1 d .
C21 C 1.3388(3) -0.3516(2) -0.38623(19) 0.0157(6) Uani 1 1 d .
C22 C 1.1142(3) -0.3581(2) -0.37605(19) 0.0176(7) Uani 1 1 d .
H22A H 1.0719 -0.4071 -0.4203 0.021 Uiso 1 1 calc R

loop_
_atom_site_aniso_label
_atom_site_aniso_U_11
_atom_site_aniso_U_22
_atom_site_aniso_U_33
_atom_site_aniso_U_23
_atom_site_aniso_U_13
_atom_site_aniso_U_12
Cu1 0.0141(2) 0.0249(2) 0.01408(19) -0.00272(15) 0.01001(16) -0.00168(16)
Cu2 0.01235(19) 0.0214(2) 0.0188(2) -0.00770(16) 0.01201(16) -0.00533(16)
O1 0.0192(12) 0.0534(16) 0.0270(13) -0.0177(11) 0.0192(11) -0.0158(12)
O1W 0.0090(10) 0.0177(11) 0.0156(10) -0.0049(8) 0.0084(9) -0.0054(8)
O2 0.0193(11) 0.0329(13) 0.0235(12) -0.0155(10) 0.0157(10) -0.0135(10)
O3 0.0231(12) 0.0297(13) 0.0309(13) -0.0170(11) 0.0211(11) -0.0103(10)
O4 0.0132(11) 0.0265(12) 0.0254(12) -0.0067(10) 0.0147(10) -0.0022(9)
O5 0.0282(13) 0.0202(11) 0.0317(13) -0.0102(10) 0.0224(11) -0.0082(10)
O6 0.0285(13) 0.0357(14) 0.0265(12) -0.0177(10) 0.0202(11) -0.0131(11)
O7 0.0618(19) 0.0310(15) 0.076(2) -0.0221(15) 0.0568(18) -0.0108(14)
N1 0.0200(15) 0.0373(17) 0.0161(14) -0.0005(12) 0.0101(12) 0.0037(13)
N2 0.0367(18) 0.0310(16) 0.0309(16) -0.0066(13) 0.0263(15) -0.0029(14)
C1 0.030(2) 0.050(2) 0.0261(18) -0.0042(17) 0.0191(17) -0.0052(19)
C2 0.045(2) 0.055(3) 0.035(2) -0.021(2) 0.025(2) -0.018(2)
C3 0.046(2) 0.057(3) 0.034(2) -0.0181(19) 0.030(2) -0.008(2)
C4 0.0288(19) 0.035(2) 0.0227(17) 0.0029(15) 0.0161(16) 0.0046(17)
C5 0.0218(18) 0.035(2) 0.0225(17) 0.0035(15) 0.0116(15) 0.0012(16)
C6 0.037(2) 0.0249(19) 0.0320(19) 0.0027(16) 0.0237(18) 0.0083(17)
C7 0.038(2) 0.0252(18) 0.0325(19) 0.0047(15) 0.0264(18) 0.0069(16)
C8 0.086(4) 0.053(3) 0.101(4) -0.048(3) 0.083(3) -0.036(3)
C9 0.088(4) 0.060(3) 0.094(4) -0.046(3) 0.082(3) -0.034(3)
C10 0.031(2) 0.039(2) 0.037(2) -0.0018(17) 0.0235(18) 0.0022(17)
C11 0.055(3) 0.070(3) 0.050(3) -0.032(2) 0.038(2) -0.031(2)
C12 0.058(3) 0.073(3) 0.050(3) -0.031(2) 0.044(2) -0.022(3)
C13 0.032(2) 0.043(2) 0.037(2) -0.0062(18) 0.0205(18) -0.0046(18)
C14 0.0155(16) 0.0252(17) 0.0208(16) -0.0061(14) 0.0126(14) -0.0055(14)
C15 0.0139(15) 0.0221(16) 0.0210(16) -0.0056(13) 0.0120(14) -0.0049(13)
C16 0.0171(16) 0.0246(17) 0.0204(16) -0.0054(13) 0.0143(14) -0.0026(14)
C17 0.0165(15) 0.0179(16) 0.0140(14) -0.0017(12) 0.0086(13) -0.0005(13)
C18 0.0172(16) 0.0178(16) 0.0167(15) -0.0031(12) 0.0096(14) -0.0010(13)
C19 0.0129(15) 0.0174(16) 0.0209(16) -0.0012(13) 0.0107(13) -0.0019(13)
C20 0.0159(15) 0.0184(16) 0.0188(15) -0.0020(13) 0.0124(13) -0.0009(13)
C21 0.0152(16) 0.0177(16) 0.0185(15) 0.0003(13) 0.0121(14) 0.0029(13)
C22 0.0173(16) 0.0215(16) 0.0178(15) -0.0091(13) 0.0120(14) -0.0055(13)

loop_
_atom_type_symbol
_atom_type_description
_atom_type_scat_dispersion_real
_atom_type_scat_dispersion_imag
_atom_type_scat_source
C C 0.0033 0.0016 'International Tables Vol C Tables 4.2.6.8 and 6.1.1.4'
H H 0.0000 0.0000 'International Tables Vol C Tables 4.2.6.8 and 6.1.1.4'
Cu Cu 0.3201 1.2651 'International Tables Vol C Tables 4.2.6.8 and 6.1.1.4'
N N 0.0061 0.0033 'International Tables Vol C Tables 4.2.6.8 and 6.1.1.4'
O O 0.0106 0.0060 'International Tables Vol C Tables 4.2.6.8 and 6.1.1.4'

loop_
_geom_angle_atom_site_label_1
_geom_angle_atom_site_label_2
_geom_angle_atom_site_label_3
_geom_angle
_geom_angle_site_symmetry_1
_geom_angle_site_symmetry_3
O1W Cu1 N1 171.48(10) . .
O1W Cu1 O1 93.71(8) . .
N1 Cu1 O1 92.36(10) . .
O1W Cu1 O4 89.21(8) . 1_455
N1 Cu1 O4 82.28(10) . 1_455
O1 Cu1 O4 132.72(10) . 1_455
O1W Cu1 O5 91.64(8) . 2_744
N1 Cu1 O5 90.58(10) . 2_744
O1 Cu1 O5 119.53(10) . 2_744
O4 Cu1 O5 107.52(8) 1_455 2_744
O1W Cu1 H1WA 26.4 . .
N1 Cu1 H1WA 158.1 . .
O1 Cu1 H1WA 67.5 . .
O4 Cu1 H1WA 104.6 1_455 .
O5 Cu1 H1WA 106.6 2_744 .
O2 Cu2 O1W 172.04(9) . 3_644
O2 Cu2 O3 86.61(9) . 3_744
O1W Cu2 O3 98.74(8) 3_644 3_744
O2 Cu2 O1W 93.05(9) . .
O1W Cu2 O1W 79.84(8) 3_644 .
O3 Cu2 O1W 159.12(9) 3_744 .
O2 Cu2 O6 92.41(9) . 2_744
O1W Cu2 O6 92.26(8) 3_644 2_744
O3 Cu2 O6 101.68(9) 3_744 2_744
O1W Cu2 O6 99.19(8) . 2_744
O2 Cu2 Cu2 132.17(7) . 3_644
O1W Cu2 Cu2 40.63(6) 3_644 3_644
O3 Cu2 Cu2 135.70(7) 3_744 3_644
O1W Cu2 Cu2 39.21(5) . 3_644
O6 Cu2 Cu2 97.53(6) 2_744 3_644
O2 Cu2 H1WA 68.5 . .
O1W Cu2 H1WA 104.6 3_644 .
O3 Cu2 H1WA 150.0 3_744 .
O1W Cu2 H1WA 24.9 . .
O6 Cu2 H1WA 96.0 2_744 .
Cu2 Cu2 H1WA 64.0 3_644 .
C14 O1 Cu1 131.6(2) . .
Cu1 O1W Cu2 113.32(9) . 3_644
Cu1 O1W Cu2 107.82(9) . .
Cu2 O1W Cu2 100.16(8) 3_644 .
Cu1 O1W H1WA 64.6 . .
Cu2 O1W H1WA 173.3 3_644 .
Cu2 O1W H1WA 75.1 . .
C14 O2 Cu2 127.87(19) . .
C21 O3 Cu2 130.23(19) . 3_744
C21 O4 Cu1 124.25(19) . 1_655
C18 O5 Cu1 112.48(19) . 2_754
C18 O6 Cu2 123.9(2) . 2_754
C1 N1 C5 118.5(3) . .
C1 N1 Cu1 121.7(2) . .
C5 N1 Cu1 114.5(2) . .
C6 N2 C4 125.6(3) . .
C6 N2 H2B 117.2 . .
C4 N2 H2B 117.2 . .
N1 C1 C2 121.0(3) . .
N1 C1 H1A 119.5 . .
C2 C1 H1A 119.5 . .
C3 C2 C1 119.9(4) . .
C3 C2 H2A 120.1 . .
C1 C2 H2A 120.1 . .
C2 C3 C4 119.7(3) . .
C2 C3 H3A 120.2 . .
C4 C3 H3A 120.2 . .
C5 C4 C3 117.0(3) . .
C5 C4 N2 116.8(3) . .
C3 C4 N2 126.2(3) . .
N1 C5 C4 123.8(3) . .
N1 C5 H5A 118.1 . .
C4 C5 H5A 118.1 . .
O7 C6 N2 120.5(3) . .
O7 C6 C7 121.4(3) . .
N2 C6 C7 118.1(3) . .
C12 C7 C8 117.4(4) . .
C12 C7 C6 126.6(3) . .
C8 C7 C6 116.1(3) . .
C9 C8 C7 121.5(4) . .
C9 C8 H8A 119.2 . .
C7 C8 H8A 119.2 . .
C8 C9 C10 122.2(4) . .
C8 C9 H9A 118.9 . .
C10 C9 H9A 118.9 . .
C9 C10 C11 115.8(4) . .
C9 C10 C13 122.7(3) . .
C11 C10 C13 121.5(4) . .
C12 C11 C10 122.4(4) . .
C12 C11 H11A 118.8 . .
C10 C11 H11A 118.8 . .
C7 C12 C11 120.7(4) . .
C7 C12 H12A 119.7 . .
C11 C12 H12A 119.7 . .
C13 C13 C10 126.3(5) 3_545 .
C13 C13 H13A 116.8 3_545 .
C10 C13 H13A 116.8 . .
O2 C14 O1 127.0(3) . .
O2 C14 C15 116.3(3) . .
O1 C14 C15 116.7(3) . .
C16 C15 C22 119.4(3) . .
C16 C15 C14 120.8(3) . .
C22 C15 C14 119.8(3) . .
C17 C16 C15 121.1(3) . .
C17 C16 H16A 119.4 . .
C15 C16 H16A 119.4 . .
C16 C17 C19 119.1(3) . .
C16 C17 C18 120.0(3) . .
C19 C17 C18 120.9(3) . .
O6 C18 O5 125.5(3) . .
O6 C18 C17 117.5(3) . .
O5 C18 C17 117.0(3) . .
C20 C19 C17 120.3(3) . .
C20 C19 H19A 119.9 . .
C17 C19 H19A 119.9 . .
C22 C20 C19 119.4(3) . .
C22 C20 C21 120.1(3) . .
C19 C20 C21 120.5(3) . .
O3 C21 O4 125.9(3) . .
O3 C21 C20 117.5(3) . .
O4 C21 C20 116.6(3) . .
C20 C22 C15 120.5(3) . .
C20 C22 H22A 119.8 . .
C15 C22 H22A 119.8 . .

loop_
_geom_bond_atom_site_label_1
_geom_bond_atom_site_label_2
_geom_bond_distance
_geom_bond_site_symmetry_2
Cu1 O1W 1.9274(19) .
Cu1 N1 1.981(3) .
Cu1 O1 1.987(2) .
Cu1 O4 2.068(2) 1_455
Cu1 O5 2.136(2) 2_744
Cu1 H1WA 1.7417 .
Cu2 O2 1.932(2) .
Cu2 O1W 1.9453(19) 3_644
Cu2 O3 1.986(2) 3_744
Cu2 O1W 2.0038(19) .
Cu2 O6 2.240(2) 2_744
Cu2 Cu2 3.0288(7) 3_644
Cu2 H1WA 1.9654 .
O1 C14 1.259(4) .
O1W Cu2 1.9453(19) 3_644
O1W H1WA 0.8559 .
O2 C14 1.258(4) .
O3 C21 1.253(4) .
O3 Cu2 1.986(2) 3_744
O4 C21 1.257(4) .
O4 Cu1 2.068(2) 1_655
O5 C18 1.262(4) .
O5 Cu1 2.136(2) 2_754
O6 C18 1.248(4) .
O6 Cu2 2.240(2) 2_754
O7 C6 1.222(4) .
N1 C1 1.332(4) .
N1 C5 1.343(4) .
N2 C6 1.352(4) .
N2 C4 1.408(4) .
N2 H2B 0.8601 .
C1 C2 1.386(5) .
C1 H1A 0.9300 .
C2 C3 1.362(5) .
C2 H2A 0.9300 .
C3 C4 1.390(5) .
C3 H3A 0.9300 .
C4 C5 1.367(5) .
C5 H5A 0.9300 .
C6 C7 1.488(5) .
C7 C12 1.373(5) .
C7 C8 1.368(5) .
C8 C9 1.365(6) .
C8 H8A 0.9300 .
C9 C10 1.373(6) .
C9 H9A 0.9300 .
C10 C11 1.380(5) .
C10 C13 1.454(5) .
C11 C12 1.373(6) .
C11 H11A 0.9300 .
C12 H12A 0.9300 .
C13 C13 1.337(7) 3_545
C13 H13A 0.9300 .
C14 C15 1.497(4) .
C15 C16 1.387(4) .
C15 C22 1.394(4) .
C16 C17 1.383(4) .
C16 H16A 0.9300 .
C17 C19 1.400(4) .
C17 C18 1.517(4) .
C19 C20 1.398(4) .
C19 H19A 0.9300 .
C20 C22 1.388(4) .
C20 C21 1.510(4) .
C22 H22A 0.9300 .

loop_
_geom_torsion_atom_site_label_1
_geom_torsion_atom_site_label_2
_geom_torsion_atom_site_label_3
_geom_torsion_atom_site_label_4
_geom_torsion
_geom_torsion_site_symmetry_1
_geom_torsion_site_symmetry_4
O1W Cu1 O1 C14 -23.3(3) . .
N1 Cu1 O1 C14 162.7(3) . .
O4 Cu1 O1 C14 -115.6(3) 1_455 .
O5 Cu1 O1 C14 70.7(3) 2_744 .
N1 Cu1 O1W Cu2 -58.0(7) . 3_644
O1 Cu1 O1W Cu2 166.72(11) . 3_644
O4 Cu1 O1W Cu2 -60.52(11) 1_455 3_644
O5 Cu1 O1W Cu2 46.99(11) 2_744 3_644
N1 Cu1 O1W Cu2 -167.9(7) . .
O1 Cu1 O1W Cu2 56.83(11) . .
O4 Cu1 O1W Cu2 -170.40(9) 1_455 .
O5 Cu1 O1W Cu2 -62.90(10) 2_744 .
O2 Cu2 O1W Cu1 -64.93(10) . .
O1W Cu2 O1W Cu1 118.68(12) 3_644 .
O3 Cu2 O1W Cu1 -153.42(19) 3_744 .
O6 Cu2 O1W Cu1 28.01(11) 2_744 .
Cu2 Cu2 O1W Cu1 118.68(12) 3_644 .
O2 Cu2 O1W Cu2 176.39(9) . 3_644
O1W Cu2 O1W Cu2 0.0 3_644 3_644
O3 Cu2 O1W Cu2 87.9(2) 3_744 3_644
O6 Cu2 O1W Cu2 -90.67(9) 2_744 3_644
O1W Cu2 O2 C14 68.6(7) 3_644 .
O3 Cu2 O2 C14 -158.9(3) 3_744 .
O1W Cu2 O2 C14 42.0(3) . .
O6 Cu2 O2 C14 -57.3(3) 2_744 .
Cu2 Cu2 O2 C14 45.1(3) 3_644 .
O1W Cu1 N1 C1 -101.4(7) . .
O1 Cu1 N1 C1 34.0(3) . .
O4 Cu1 N1 C1 -98.9(3) 1_455 .
O5 Cu1 N1 C1 153.5(3) 2_744 .
O1W Cu1 N1 C5 52.5(8) . .
O1 Cu1 N1 C5 -172.2(2) . .
O4 Cu1 N1 C5 55.0(2) 1_455 .
O5 Cu1 N1 C5 -52.6(2) 2_744 .
C5 N1 C1 C2 -1.1(5) . .
Cu1 N1 C1 C2 151.7(3) . .
N1 C1 C2 C3 -2.0(6) . .
C1 C2 C3 C4 2.3(6) . .
C2 C3 C4 C5 0.4(6) . .
C2 C3 C4 N2 -177.7(4) . .
C6 N2 C4 C5 -163.4(3) . .
C6 N2 C4 C3 14.7(6) . .
C1 N1 C5 C4 4.0(5) . .
Cu1 N1 C5 C4 -150.7(3) . .
C3 C4 C5 N1 -3.6(5) . .
N2 C4 C5 N1 174.7(3) . .
C4 N2 C6 O7 -5.6(5) . .
C4 N2 C6 C7 174.9(3) . .
O7 C6 C7 C12 172.4(4) . .
N2 C6 C7 C12 -8.0(6) . .
O7 C6 C7 C8 -7.8(6) . .
N2 C6 C7 C8 171.7(4) . .
C12 C7 C8 C9 1.7(8) . .
C6 C7 C8 C9 -178.1(5) . .
C7 C8 C9 C10 0.5(9) . .
C8 C9 C10 C11 -2.6(8) . .
C8 C9 C10 C13 176.9(5) . .
C9 C10 C11 C12 2.5(7) . .
C13 C10 C11 C12 -177.0(4) . .
C8 C7 C12 C11 -1.7(7) . .
C6 C7 C12 C11 178.0(4) . .
C10 C11 C12 C7 -0.4(8) . .
C9 C10 C13 C13 -6.5(8) . 3_545
C11 C10 C13 C13 172.9(5) . 3_545
Cu2 O2 C14 O1 -8.0(5) . .
Cu2 O2 C14 C15 172.0(2) . .
Cu1 O1 C14 O2 -4.6(5) . .
Cu1 O1 C14 C15 175.5(2) . .
O2 C14 C15 C16 168.3(3) . .
O1 C14 C15 C16 -11.8(5) . .
O2 C14 C15 C22 -12.6(4) . .
O1 C14 C15 C22 167.3(3) . .
C22 C15 C16 C17 3.0(5) . .
C14 C15 C16 C17 -178.0(3) . .
C15 C16 C17 C19 -3.2(5) . .
C15 C16 C17 C18 175.0(3) . .
Cu2 O6 C18 O5 -15.0(5) 2_754 .
Cu2 O6 C18 C17 166.87(19) 2_754 .
Cu1 O5 C18 O6 -41.9(4) 2_754 .
Cu1 O5 C18 C17 136.2(2) 2_754 .
C16 C17 C18 O6 17.7(4) . .
C19 C17 C18 O6 -164.2(3) . .
C16 C17 C18 O5 -160.6(3) . .
C19 C17 C18 O5 17.5(4) . .
C16 C17 C19 C20 0.4(4) . .
C18 C17 C19 C20 -177.8(3) . .
C17 C19 C20 C22 2.6(4) . .
C17 C19 C20 C21 -176.3(3) . .
Cu2 O3 C21 O4 1.5(5) 3_744 .
Cu2 O3 C21 C20 -177.86(19) 3_744 .
Cu1 O4 C21 O3 -35.3(4) 1_655 .
Cu1 O4 C21 C20 144.0(2) 1_655 .
C22 C20 C21 O3 7.4(4) . .
C19 C20 C21 O3 -173.7(3) . .
C22 C20 C21 O4 -172.0(3) . .
C19 C20 C21 O4 6.9(4) . .
C19 C20 C22 C15 -2.9(5) . .
C21 C20 C22 C15 176.0(3) . .
C16 C15 C22 C20 0.1(5) . .
C14 C15 C22 C20 -179.0(3) . .
